data_4035303
loop_
_publ_author_name
'Satham, Lakshminarayana'
'Namboothiri, Irishi N. N.'

_publ_section_title
;
 (3 + 3) Annulation of Nitroallylic Acetates with Stabilized Sulfur Ylides
 for the Synthesis of 2-Aryl Terephthalates.
;
_journal_issue 16
_journal_name_full 'The Journal of organic chemistry'
_journal_page_first 9471
_journal_page_last 9477
_journal_paper_doi 10.1021/acs.joc.8b00917
_journal_volume 83
_journal_year 2018
_chemical_formula_moiety 'C17 H15 N O6'
_chemical_formula_sum 'C17 H15 N O6'
_chemical_formula_weight 329.30
_space_group_crystal_system triclinic
_space_group_IT_number 2
_space_group_name_Hall '-P 1'
_space_group_name_H-M_alt 'P -1'
_atom_sites_solution_hydrogens geom
_atom_sites_solution_primary dual
_audit_creation_date 2017-03-10
_audit_creation_method
;
Olex2 1.2
(compiled 2016.11.30 svn.r3356 for OlexSys, GUI svn.r5269)
;
_cell_angle_alpha 107.095(2)
_cell_angle_beta 99.206(2)
_cell_angle_gamma 98.222(2)
_cell_formula_units_Z 8
_cell_length_a 9.6495(3)
_cell_length_b 15.4042(4)
_cell_length_c 22.5104(6)
_cell_measurement_reflns_used 14940
_cell_measurement_temperature 150
_cell_measurement_theta_max 31.0900
_cell_measurement_theta_min 2.0460
_cell_volume 3092.28(16)
_computing_cell_refinement 'CrystalClear-SM Expert 2.0 r7 (Rigaku, 2011)'
_computing_data_collection 'CrystalClear-SM Expert 2.0 r7 (Rigaku, 2011)'
_computing_data_reduction 'CrystalClear-SM Expert 2.0 r7 (Rigaku, 2011)'
_computing_molecular_graphics 'Olex2 (Dolomanov et al., 2009)'
_computing_publication_material 'Olex2 (Dolomanov et al., 2009)'
_computing_structure_refinement 'ShelXL (Sheldrick, 2015)'
_computing_structure_solution 'ShelXT (Sheldrick, 2015)'
_diffrn_ambient_temperature 150
_diffrn_detector 'CCD plate'
_diffrn_detector_area_resol_mean 28.5714
_diffrn_detector_type 'Rigaku Saturn724+'
_diffrn_measured_fraction_theta_full 0.8903
_diffrn_measured_fraction_theta_max 0.8904
_diffrn_measurement_details
;
List of Runs (angles in degrees, time in seconds):

  # Type    Start    End  Width  t~exp~   \w     \q     \k     \f   Frames
--------------------------------------------------------------------------
  1  \w   -110.00  16.00   0.50    8.00    --  -20.00   0.00  36.00  252
  2  \w   -110.00  10.00   0.50    8.00    --  -20.00 -72.00  36.00  240
  3  \w    -81.00  19.00   0.50    8.00    --  -20.00 -72.00-180.00  200
  4  \w    -41.00  -2.00   0.50    8.00    --  -20.00  72.00 -36.00   78
  5  \w    -59.00 -28.50   0.50    8.00    --  -20.00  72.00-180.00   61
  6  \w    -22.00   9.00   0.50    8.00    --  -20.00 -72.00-108.00   62
  7  \w   -110.00  70.00   0.50    8.00    --  -20.00   0.00 -36.00  360
  8  \w    -87.00  -5.50   0.50    8.00    --  -20.00 -72.00 -36.00  163
;
_diffrn_measurement_device 'AFC12 (Right): Kappa 3 circle'
_diffrn_measurement_device_type 'Rigaku saturn 724+'
_diffrn_measurement_method 'profile data from \w-scans'
_diffrn_measurement_specimen_support 'Mitegen 50um'
_diffrn_orient_matrix_type 'CrysAlisPro convention (1999,Acta A55,543-557)'
_diffrn_orient_matrix_UB_11 0.0321087000
_diffrn_orient_matrix_UB_12 0.0460879000
_diffrn_orient_matrix_UB_13 0.0034395000
_diffrn_orient_matrix_UB_21 0.0101464000
_diffrn_orient_matrix_UB_22 -0.0149555000
_diffrn_orient_matrix_UB_23 -0.0316696000
_diffrn_orient_matrix_UB_31 -0.0681591000
_diffrn_orient_matrix_UB_32 0.0084353000
_diffrn_orient_matrix_UB_33 -0.0111323000
_diffrn_radiation_collimation 0.3
_diffrn_radiation_monochromator Confocal
_diffrn_radiation_probe x-ray
_diffrn_radiation_type 'Mo K\a'
_diffrn_radiation_wavelength 0.71073
_diffrn_reflns_av_R_equivalents 0.0327
_diffrn_reflns_av_unetI/netI 0.0291
_diffrn_reflns_Laue_measured_fraction_full 0.993
_diffrn_reflns_Laue_measured_fraction_max 0.993
_diffrn_reflns_limit_h_max 11
_diffrn_reflns_limit_h_min -11
_diffrn_reflns_limit_k_max 18
_diffrn_reflns_limit_k_min -18
_diffrn_reflns_limit_l_max 26
_diffrn_reflns_limit_l_min -24
_diffrn_reflns_number 41061
_diffrn_reflns_point_group_measured_fraction_full 0.993
_diffrn_reflns_point_group_measured_fraction_max 0.993
_diffrn_reflns_theta_full 24.999
_diffrn_reflns_theta_max 24.999
_diffrn_reflns_theta_min 2.183
_diffrn_source 'Rotating Anode'
_diffrn_source_current 24.0
_diffrn_source_power 1.2
_diffrn_source_target Mo
_diffrn_source_type 'Rotating Anode'
_diffrn_source_voltage 50.0
_exptl_absorpt_coefficient_mu 0.109
_exptl_absorpt_correction_T_max 1.00000
_exptl_absorpt_correction_T_min 0.93353
_exptl_absorpt_correction_type multi-scan
_exptl_absorpt_process_details
;
CrysAlisPro 1.171.38.43 (Rigaku Oxford Diffraction, 2015)
Empirical absorption correction using spherical harmonics,
 implemented in SCALE3 ABSPACK scaling algorithm.
;
_exptl_crystal_colour colourless
_exptl_crystal_colour_primary colourless
_exptl_crystal_density_diffrn 1.415
_exptl_crystal_description needle
_exptl_crystal_F_000 1376
_exptl_crystal_size_max 0.28
_exptl_crystal_size_mid 0.2
_exptl_crystal_size_min 0.09
_refine_diff_density_max 0.347
_refine_diff_density_min -0.278
_refine_diff_density_rms 0.057
_refine_ls_extinction_method none
_refine_ls_goodness_of_fit_ref 1.043
_refine_ls_hydrogen_treatment constr
_refine_ls_matrix_type full
_refine_ls_number_parameters 873
_refine_ls_number_reflns 10826
_refine_ls_number_restraints 0
_refine_ls_restrained_S_all 1.043
_refine_ls_R_factor_all 0.0816
_refine_ls_R_factor_gt 0.0537
_refine_ls_shift/su_max 0.003
_refine_ls_shift/su_mean 0.001
_refine_ls_structure_factor_coef Fsqd
_refine_ls_weighting_details 'w=1/[\s^2^(Fo^2^)+(0.1040P)^2^+0.2010P] where P=(Fo^2^+2Fc^2^)/3'
_refine_ls_weighting_scheme calc
_refine_ls_wR_factor_gt 0.1593
_refine_ls_wR_factor_ref 0.1930
_reflns_Friedel_coverage 0.000
_reflns_number_gt 6359
_reflns_number_total 10826
_reflns_threshold_expression 'I > 2\s(I)'
_cod_data_source_file jo8b00917_si_002.cif
_cod_data_source_block inn-sln-ii-178-a_mo
_cod_database_code 4035303
_chemical_oxdiff_formula C19O5
_shelx_space_group_comment
;
The symmetry employed for this shelxl refinement is uniquely defined
by the following loop, which should always be used as a source of
symmetry information in preference to the above space-group names.
They are only intended as comments.
;
_reflns_odcompleteness_completeness 89.03
_reflns_odcompleteness_iscentric 1
_reflns_odcompleteness_theta 31.14
_olex2_refinement_description
;
1. Fixed Uiso
 At 1.2 times of:
  All C(H) groups, All C(H,H) groups
 At 1.5 times of:
  All C(H,H,H) groups
2.a Secondary CH2 refined with riding coordinates:
 C43(H43A,H43B), C48(H48A,H48B), C52(H52A,H52B), C51(H51A,H51B)
2.b Aromatic/amide H refined with riding coordinates:
 C2(H2), C13(H13), C19(H19), C29(H29), C30(H30), C32(H32), C34(H34), C8(H8),
 C18(H18), C22(H22), C24(H24), C28(H28), C31(H31), C44(H44), C5(H5), C15(H15),
 C16(H16), C27(H27), C38(H38), C49(H49), C56(H56), C1(H1), C20(H20), C21(H21),
 C23(H23), C25(H25), C26(H26), C40(H40)
2.c Idealised Me refined as rotating group:
 C33(H33A,H33B,H33C), C59(H59A,H59B,H59C), C60(H60A,H60B,H60C), C64(H64A,H64B,
 H64C), C58(H58A,H58B,H58C), C63(H63A,H63B,H63C), C35(H35A,H35B,H35C), C62(H62A,
 H62B,H62C)
;
_shelx_shelxl_version_number 2014/7
_olex2_submission_special_instructions 'No special instructions were received'
_oxdiff_exptl_absorpt_empirical_details
;
Empirical correction (ABSPACK) includes:
- Absorption correction using spherical harmonics
- Frame scaling
- Detector area scaling
;
_oxdiff_exptl_absorpt_empirical_full_max 1.384
_oxdiff_exptl_absorpt_empirical_full_min 0.749

loop_
_space_group_symop_operation_xyz
'x, y, z'
'-x, -y, -z'

loop_
_atom_site_label
_atom_site_type_symbol
_atom_site_fract_x
_atom_site_fract_y
_atom_site_fract_z
_atom_site_U_iso_or_equiv
_atom_site_adp_type
_atom_site_occupancy
_atom_site_site_symmetry_order
_atom_site_calc_flag
_atom_site_refinement_flags_posn
O1 O 0.68610(12) -0.05161(8) 0.53587(5) 0.0295(3) Uani 1 1 d .
O6 O 0.96624(11) 0.12805(8) 0.35234(5) 0.0277(3) Uani 1 1 d .
O9 O 1.09561(11) 0.12810(9) 0.65887(5) 0.0341(3) Uani 1 1 d .
O14 O 0.59682(14) -0.06189(8) 0.61627(6) 0.0411(3) Uani 1 1 d .
O17 O 0.86655(12) 0.10722(9) 0.66509(5) 0.0382(3) Uani 1 1 d .
O19 O 0.73129(12) 0.12005(10) 0.34747(5) 0.0405(4) Uani 1 1 d .
N2 N 0.62705(13) -0.02037(9) 0.57967(6) 0.0249(3) Uani 1 1 d .
C2 C 0.46904(16) 0.08406(11) 0.61497(7) 0.0232(4) Uani 1 1 d .
H2 H 0.4201 0.0379 0.6272 0.028 Uiso 1 1 calc R
C3 C 0.58662(15) 0.06980(11) 0.58801(7) 0.0190(3) Uani 1 1 d .
C12 C 0.66471(15) 0.13648(10) 0.56930(7) 0.0179(4) Uani 1 1 d .
C13 C 0.61659(16) 0.21986(11) 0.57855(7) 0.0225(4) Uani 1 1 d .
H13 H 0.6648 0.2662 0.5663 0.027 Uiso 1 1 calc R
C17 C 0.79068(15) 0.12675(10) 0.53868(7) 0.0175(3) Uani 1 1 d .
C19 C 0.77135(16) 0.12946(10) 0.47677(7) 0.0202(4) Uani 1 1 d .
H19 H 0.6820 0.1341 0.4567 0.024 Uiso 1 1 calc R
C29 C 1.03851(16) 0.11885(10) 0.53571(7) 0.0216(4) Uani 1 1 d .
H29 H 1.1289 0.1158 0.5558 0.026 Uiso 1 1 calc R
C30 C 0.42531(16) 0.16730(12) 0.62345(7) 0.0254(4) Uani 1 1 d .
H30 H 0.3462 0.1776 0.6413 0.030 Uiso 1 1 calc R
C32 C 1.01742(16) 0.12055(10) 0.47383(7) 0.0202(4) Uani 1 1 d .
H32 H 1.0924 0.1185 0.4525 0.024 Uiso 1 1 calc R
C33 C 1.13123(17) 0.12639(12) 0.72355(7) 0.0389(4) Uani 1 1 d .
H33A H 1.1150 0.1819 0.7523 0.058 Uiso 1 1 calc GR
H33B H 1.2302 0.1227 0.7338 0.058 Uiso 1 1 calc GR
H33C H 1.0721 0.0734 0.7273 0.058 Uiso 1 1 calc GR
C34 C 0.49918(16) 0.23547(11) 0.60543(7) 0.0249(4) Uani 1 1 d .
H34 H 0.4701 0.2919 0.6113 0.030 Uiso 1 1 calc R
C42 C 0.92816(16) 0.12165(10) 0.56879(7) 0.0184(3) Uani 1 1 d .
C43 C 0.94733(17) 0.12891(12) 0.28703(7) 0.0268(4) Uani 1 1 d .
H43A H 0.9136 0.1840 0.2837 0.032 Uiso 1 1 calc R
H43B H 0.8779 0.0748 0.2588 0.032 Uiso 1 1 calc R
C55 C 0.88175(16) 0.12538(10) 0.44406(7) 0.0199(4) Uani 1 1 d .
C59 C 1.09053(18) 0.12825(13) 0.26988(8) 0.0365(5) Uani 1 1 d .
H59A H 1.1593 0.1803 0.2996 0.055 Uiso 1 1 calc GR
H59B H 1.0842 0.1322 0.2278 0.055 Uiso 1 1 calc GR
H59C H 1.1202 0.0718 0.2712 0.055 Uiso 1 1 calc GR
C61 C 0.85044(17) 0.12468(11) 0.37677(7) 0.0235(4) Uani 1 1 d .
C67 C 0.95595(16) 0.11799(11) 0.63522(7) 0.0220(4) Uani 1 1 d .
O10 O 0.18807(12) 0.69637(8) 0.03683(5) 0.0321(3) Uani 1 1 d .
O11 O 0.36808(12) 0.88235(9) 0.16833(5) 0.0341(3) Uani 1 1 d .
O12 O 0.46242(11) 0.87839(8) -0.14701(5) 0.0272(3) Uani 1 1 d .
O13 O 0.22744(12) 0.86976(10) -0.15169(5) 0.0413(4) Uani 1 1 d .
O21 O 0.13187(16) 0.69528(9) 0.12572(7) 0.0511(4) Uani 1 1 d .
O23 O 0.58773(13) 0.86413(11) 0.15941(6) 0.0514(4) Uani 1 1 d .
N1 N 0.14134(14) 0.73059(9) 0.08400(6) 0.0260(3) Uani 1 1 d .
C8 C -0.02445(16) 0.82864(11) 0.11910(7) 0.0246(4) Uani 1 1 d .
H8 H -0.0674 0.7824 0.1330 0.030 Uiso 1 1 calc R
C9 C 0.09274(16) 0.81783(11) 0.09102(7) 0.0216(4) Uani 1 1 d .
C10 C 0.16344(15) 0.88528(11) 0.07016(7) 0.0186(4) Uani 1 1 d .
C18 C 0.26986(16) 0.87933(10) -0.02214(7) 0.0201(4) Uani 1 1 d .
H18 H 0.1797 0.8826 -0.0423 0.024 Uiso 1 1 calc R
C22 C 0.10717(16) 0.96548(11) 0.07779(7) 0.0229(4) Uani 1 1 d .
H22 H 0.1500 1.0122 0.0643 0.027 Uiso 1 1 calc R
C24 C 0.51520(16) 0.87106(11) -0.02601(7) 0.0233(4) Uani 1 1 d .
H24 H 0.5896 0.8690 -0.0477 0.028 Uiso 1 1 calc R
C28 C 0.53825(16) 0.86957(11) 0.03597(7) 0.0238(4) Uani 1 1 d .
H28 H 0.6287 0.8659 0.0555 0.029 Uiso 1 1 calc R
C31 C -0.07603(16) 0.90935(12) 0.12594(7) 0.0266(4) Uani 1 1 d .
H31 H -0.1544 0.9180 0.1447 0.032 Uiso 1 1 calc R
C36 C 0.29076(15) 0.87822(10) 0.04026(7) 0.0179(3) Uani 1 1 d .
C44 C -0.01121(17) 0.97728(12) 0.10499(7) 0.0263(4) Uani 1 1 d .
H44 H -0.0470 1.0312 0.1091 0.032 Uiso 1 1 calc R
C46 C 0.42819(16) 0.87352(10) 0.06977(7) 0.0202(4) Uani 1 1 d .
C47 C 0.38015(16) 0.87561(11) -0.05524(7) 0.0205(4) Uani 1 1 d .
C48 C 0.44280(17) 0.87894(12) -0.21247(7) 0.0276(4) Uani 1 1 d .
H48A H 0.4087 0.9339 -0.2159 0.033 Uiso 1 1 calc R
H48B H 0.3735 0.8246 -0.2406 0.033 Uiso 1 1 calc R
C57 C 0.34609(16) 0.87419(11) -0.12260(7) 0.0227(4) Uani 1 1 d .
C60 C 0.40085(18) 0.88219(13) 0.23360(7) 0.0439(5) Uani 1 1 d .
H60A H 0.4338 0.8266 0.2345 0.066 Uiso 1 1 calc GR
H60B H 0.3161 0.8847 0.2508 0.066 Uiso 1 1 calc GR
H60C H 0.4742 0.9352 0.2586 0.066 Uiso 1 1 calc GR
C64 C 0.58638(18) 0.87846(13) -0.22975(8) 0.0345(4) Uani 1 1 d .
H64A H 0.5803 0.8837 -0.2715 0.052 Uiso 1 1 calc GR
H64B H 0.6154 0.8216 -0.2293 0.052 Uiso 1 1 calc GR
H64C H 0.6555 0.9299 -0.1995 0.052 Uiso 1 1 calc GR
C66 C 0.47125(16) 0.87198(11) 0.13646(7) 0.0229(4) Uani 1 1 d .
O2 O 0.31154(12) 0.55333(8) 0.46350(6) 0.0325(3) Uani 1 1 d .
O4 O 0.03646(11) 0.36741(8) 0.64582(5) 0.0259(3) Uani 1 1 d .
O5 O 0.27372(12) 0.38511(9) 0.65246(5) 0.0329(3) Uani 1 1 d .
O3 O 0.13343(12) 0.36703(9) 0.33085(5) 0.0345(3) Uani 1 1 d .
O20 O 0.36599(16) 0.55487(9) 0.37442(7) 0.0508(4) Uani 1 1 d .
O22 O -0.08602(13) 0.38604(11) 0.34031(6) 0.0520(4) Uani 1 1 d .
N3 N 0.35763(14) 0.51917(9) 0.41604(6) 0.0257(3) Uani 1 1 d .
C5 C 0.52459(16) 0.42188(11) 0.38082(7) 0.0250(4) Uani 1 1 d .
H5 H 0.5664 0.4681 0.3666 0.030 Uiso 1 1 calc R
C6 C 0.33832(15) 0.36494(10) 0.42972(7) 0.0177(3) Uani 1 1 d .
C7 C 0.40789(15) 0.43244(10) 0.40909(7) 0.0196(4) Uani 1 1 d .
C14 C 0.21058(15) 0.37159(10) 0.45959(7) 0.0169(3) Uani 1 1 d .
C15 C 0.23095(16) 0.37005(10) 0.52180(7) 0.0195(4) Uani 1 1 d .
H15 H 0.3210 0.3665 0.5419 0.023 Uiso 1 1 calc R
C16 C 0.39520(16) 0.28491(11) 0.42203(7) 0.0221(4) Uani 1 1 d .
H16 H 0.3529 0.2381 0.4356 0.027 Uiso 1 1 calc R
C27 C 0.57787(16) 0.34198(12) 0.37406(7) 0.0259(4) Uani 1 1 d .
H27 H 0.6570 0.3342 0.3557 0.031 Uiso 1 1 calc R
C37 C 0.07242(16) 0.37583(10) 0.42969(7) 0.0201(4) Uani 1 1 d .
C38 C -0.03698(16) 0.37880(11) 0.46328(7) 0.0227(4) Uani 1 1 d .
H38 H -0.1277 0.3816 0.4434 0.027 Uiso 1 1 calc R
C49 C -0.01516(16) 0.37778(11) 0.52517(7) 0.0216(4) Uani 1 1 d .
H49 H -0.0898 0.3798 0.5467 0.026 Uiso 1 1 calc R
C50 C 0.12124(16) 0.37362(10) 0.55476(7) 0.0195(4) Uani 1 1 d .
C52 C 0.05779(17) 0.37144(12) 0.71207(7) 0.0277(4) Uani 1 1 d .
H52A H 0.1126 0.4318 0.7394 0.033 Uiso 1 1 calc R
H52B H 0.1099 0.3245 0.7187 0.033 Uiso 1 1 calc R
C54 C 0.15321(16) 0.37593(11) 0.62226(7) 0.0220(4) Uani 1 1 d .
C56 C 0.51287(17) 0.27337(11) 0.39470(7) 0.0256(4) Uani 1 1 d .
H56 H 0.5484 0.2193 0.3902 0.031 Uiso 1 1 calc R
C58 C -0.08686(18) 0.35471(12) 0.72717(8) 0.0332(4) Uani 1 1 d .
H58A H -0.1403 0.2950 0.6997 0.050 Uiso 1 1 calc GR
H58B H -0.1370 0.4019 0.7209 0.050 Uiso 1 1 calc GR
H58C H -0.0763 0.3564 0.7707 0.050 Uiso 1 1 calc GR
C63 C 0.10088(18) 0.36676(13) 0.26574(7) 0.0437(5) Uani 1 1 d .
H63A H 0.0284 0.3133 0.2407 0.066 Uiso 1 1 calc GR
H63B H 0.1859 0.3649 0.2487 0.066 Uiso 1 1 calc GR
H63C H 0.0667 0.4219 0.2646 0.066 Uiso 1 1 calc GR
C68 C 0.03030(16) 0.37700(11) 0.36291(8) 0.0250(4) Uani 1 1 d .
O7 O 0.18594(12) 0.19867(8) 0.03545(5) 0.0306(3) Uani 1 1 d .
O8 O 0.22929(12) 0.36428(9) -0.15360(5) 0.0352(3) Uani 1 1 d .
O15 O 0.46669(11) 0.38135(8) -0.14643(5) 0.0259(3) Uani 1 1 d .
O16 O 0.59461(11) 0.37868(9) 0.15933(5) 0.0326(3) Uani 1 1 d .
O18 O 0.09789(14) 0.18827(9) 0.11621(6) 0.0428(3) Uani 1 1 d .
O1A O 0.36592(12) 0.35895(10) 0.16518(5) 0.0408(4) Uani 1 1 d .
N4 N 0.12693(13) 0.22909(9) 0.07932(6) 0.0242(3) Uani 1 1 d .
C1 C -0.03198(16) 0.33273(11) 0.11483(7) 0.0227(4) Uani 1 1 d .
H1 H -0.0809 0.2862 0.1268 0.027 Uiso 1 1 calc R
C4 C 0.08622(16) 0.31943(11) 0.08782(7) 0.0214(4) Uani 1 1 d .
C11 C 0.16379(15) 0.38665(11) 0.06920(7) 0.0193(4) Uani 1 1 d .
C20 C 0.51609(16) 0.37124(11) -0.02590(7) 0.0225(4) Uani 1 1 d .
H20 H 0.5912 0.3697 -0.0472 0.027 Uiso 1 1 calc R
C21 C 0.11513(16) 0.46987(11) 0.07881(7) 0.0233(4) Uani 1 1 d .
H21 H 0.1632 0.5166 0.0669 0.028 Uiso 1 1 calc R
C23 C 0.27033(16) 0.37866(10) -0.02330(7) 0.0201(4) Uani 1 1 d .
H23 H 0.1805 0.3821 -0.0437 0.024 Uiso 1 1 calc R
C25 C 0.53813(16) 0.36966(11) 0.03609(7) 0.0224(4) Uani 1 1 d .
H25 H 0.6286 0.3667 0.0562 0.027 Uiso 1 1 calc R
C26 C -0.07552(16) 0.41633(12) 0.12361(7) 0.0259(4) Uani 1 1 d .
H26 H -0.1543 0.4265 0.1417 0.031 Uiso 1 1 calc R
C35 C 0.63027(17) 0.37624(12) 0.22368(7) 0.0392(4) Uani 1 1 d .
H35A H 0.5722 0.3225 0.2270 0.059 Uiso 1 1 calc GR
H35B H 0.6126 0.4311 0.2527 0.059 Uiso 1 1 calc GR
H35C H 0.7296 0.3735 0.2341 0.059 Uiso 1 1 calc GR
C39 C 0.29001(15) 0.37732(10) 0.03888(7) 0.0185(4) Uani 1 1 d .
C40 C -0.00261(17) 0.48481(11) 0.10560(7) 0.0261(4) Uani 1 1 d .
H40 H -0.0324 0.5410 0.1114 0.031 Uiso 1 1 calc R
C41 C 0.42674(16) 0.37239(10) 0.06893(7) 0.0189(4) Uani 1 1 d .
C45 C 0.38135(16) 0.37504(11) -0.05592(7) 0.0201(4) Uani 1 1 d .
C51 C 0.44611(17) 0.37788(12) -0.21272(7) 0.0281(4) Uani 1 1 d .
H51A H 0.3945 0.4250 -0.2193 0.034 Uiso 1 1 calc R
H51B H 0.3914 0.3177 -0.2403 0.034 Uiso 1 1 calc R
C53 C 0.34867(16) 0.37293(11) -0.12346(7) 0.0220(4) Uani 1 1 d .
C62 C 0.59159(17) 0.39471(13) -0.22722(8) 0.0340(4) Uani 1 1 d .
H62A H 0.5820 0.3937 -0.2705 0.051 Uiso 1 1 calc GR
H62B H 0.6410 0.3471 -0.2212 0.051 Uiso 1 1 calc GR
H62C H 0.6451 0.4541 -0.1993 0.051 Uiso 1 1 calc GR
C65 C 0.45550(16) 0.36884(11) 0.13544(7) 0.0207(4) Uani 1 1 d .

loop_
_atom_site_aniso_label
_atom_site_aniso_U_11
_atom_site_aniso_U_22
_atom_site_aniso_U_33
_atom_site_aniso_U_23
_atom_site_aniso_U_13
_atom_site_aniso_U_12
O1 0.0267(7) 0.0282(7) 0.0331(7) 0.0058(5) 0.0090(5) 0.0097(5)
O6 0.0198(6) 0.0480(8) 0.0200(6) 0.0152(6) 0.0084(5) 0.0081(5)
O9 0.0190(6) 0.0614(8) 0.0252(7) 0.0225(6) 0.0016(5) 0.0047(5)
O14 0.0504(8) 0.0351(7) 0.0513(8) 0.0280(6) 0.0211(6) 0.0101(6)
O17 0.0228(6) 0.0738(9) 0.0256(7) 0.0263(6) 0.0076(5) 0.0094(6)
O19 0.0259(7) 0.0803(10) 0.0259(7) 0.0265(7) 0.0084(5) 0.0209(7)
N2 0.0191(7) 0.0270(8) 0.0292(8) 0.0117(7) 0.0052(6) 0.0014(6)
C2 0.0187(8) 0.0319(10) 0.0174(8) 0.0085(7) 0.0027(6) 0.0001(7)
C3 0.0144(8) 0.0244(9) 0.0175(8) 0.0087(7) 0.0003(6) 0.0013(6)
C12 0.0127(8) 0.0255(9) 0.0139(8) 0.0055(7) 0.0007(6) 0.0031(7)
C13 0.0228(9) 0.0251(9) 0.0238(9) 0.0112(7) 0.0069(7) 0.0086(7)
C17 0.0181(8) 0.0151(8) 0.0198(8) 0.0065(7) 0.0042(6) 0.0027(6)
C19 0.0159(8) 0.0234(9) 0.0225(9) 0.0092(7) 0.0027(7) 0.0054(7)
C29 0.0164(8) 0.0251(9) 0.0221(9) 0.0086(7) 0.0010(7) 0.0022(7)
C30 0.0147(8) 0.0401(10) 0.0194(9) 0.0069(8) 0.0027(6) 0.0062(7)
C32 0.0166(8) 0.0246(9) 0.0197(8) 0.0065(7) 0.0072(6) 0.0028(7)
C33 0.0313(9) 0.0621(12) 0.0263(9) 0.0248(9) -0.0013(7) 0.0046(8)
C34 0.0223(9) 0.0300(9) 0.0241(9) 0.0074(7) 0.0051(7) 0.0129(7)
C42 0.0198(8) 0.0185(8) 0.0155(8) 0.0048(7) 0.0028(6) 0.0019(6)
C43 0.0293(10) 0.0363(10) 0.0175(9) 0.0123(8) 0.0065(7) 0.0055(8)
C55 0.0192(8) 0.0201(8) 0.0212(9) 0.0057(7) 0.0071(7) 0.0052(7)
C59 0.0327(10) 0.0546(12) 0.0228(9) 0.0101(8) 0.0136(8) 0.0071(9)
C61 0.0217(9) 0.0306(10) 0.0206(9) 0.0101(7) 0.0062(7) 0.0074(7)
C67 0.0171(8) 0.0241(9) 0.0242(9) 0.0080(7) 0.0023(7) 0.0040(7)
O10 0.0319(7) 0.0304(7) 0.0358(7) 0.0076(6) 0.0135(6) 0.0122(6)
O11 0.0236(6) 0.0650(9) 0.0186(6) 0.0195(6) 0.0055(5) 0.0106(6)
O12 0.0235(6) 0.0447(8) 0.0184(6) 0.0135(5) 0.0096(5) 0.0102(5)
O13 0.0251(7) 0.0848(11) 0.0232(7) 0.0256(7) 0.0076(5) 0.0208(7)
O21 0.0788(10) 0.0410(8) 0.0550(9) 0.0342(7) 0.0307(8) 0.0219(7)
O23 0.0280(7) 0.1080(13) 0.0315(8) 0.0359(8) 0.0063(6) 0.0275(8)
N1 0.0254(8) 0.0249(8) 0.0291(8) 0.0108(7) 0.0072(6) 0.0039(6)
C8 0.0226(9) 0.0317(10) 0.0172(8) 0.0064(7) 0.0065(7) -0.0014(7)
C9 0.0201(8) 0.0256(9) 0.0171(8) 0.0055(7) 0.0009(6) 0.0044(7)
C10 0.0145(8) 0.0283(9) 0.0120(8) 0.0060(7) 0.0012(6) 0.0047(7)
C18 0.0176(8) 0.0252(9) 0.0202(9) 0.0094(7) 0.0059(7) 0.0059(7)
C22 0.0208(9) 0.0292(9) 0.0200(9) 0.0090(7) 0.0041(7) 0.0075(7)
C24 0.0196(9) 0.0303(9) 0.0252(9) 0.0117(8) 0.0104(7) 0.0087(7)
C28 0.0153(8) 0.0341(10) 0.0245(9) 0.0117(8) 0.0035(7) 0.0087(7)
C31 0.0175(9) 0.0401(11) 0.0186(9) 0.0032(8) 0.0048(7) 0.0071(8)
C36 0.0154(8) 0.0209(8) 0.0188(8) 0.0067(7) 0.0060(6) 0.0042(6)
C44 0.0253(9) 0.0332(10) 0.0206(9) 0.0071(8) 0.0036(7) 0.0123(8)
C46 0.0188(8) 0.0232(9) 0.0202(9) 0.0094(7) 0.0036(7) 0.0044(7)
C47 0.0211(9) 0.0260(9) 0.0172(8) 0.0105(7) 0.0041(7) 0.0063(7)
C48 0.0282(9) 0.0416(11) 0.0162(9) 0.0118(8) 0.0086(7) 0.0071(8)
C57 0.0202(9) 0.0299(10) 0.0224(9) 0.0103(7) 0.0087(7) 0.0099(7)
C60 0.0421(10) 0.0744(14) 0.0218(9) 0.0248(9) 0.0075(7) 0.0120(9)
C64 0.0312(10) 0.0485(11) 0.0260(10) 0.0123(8) 0.0154(8) 0.0041(8)
C66 0.0191(9) 0.0307(9) 0.0194(9) 0.0104(7) 0.0025(7) 0.0033(7)
O2 0.0309(7) 0.0290(7) 0.0381(8) 0.0065(6) 0.0127(6) 0.0113(5)
O4 0.0197(6) 0.0421(7) 0.0200(6) 0.0140(5) 0.0083(5) 0.0063(5)
O5 0.0230(7) 0.0585(9) 0.0221(7) 0.0183(6) 0.0059(5) 0.0118(6)
O3 0.0262(6) 0.0644(9) 0.0174(6) 0.0180(6) 0.0062(5) 0.0120(6)
O20 0.0757(10) 0.0397(8) 0.0584(9) 0.0345(7) 0.0308(8) 0.0213(7)
O22 0.0266(7) 0.1077(13) 0.0350(8) 0.0381(8) 0.0069(6) 0.0231(7)
N3 0.0229(8) 0.0250(8) 0.0302(8) 0.0117(7) 0.0070(6) 0.0004(6)
C5 0.0208(9) 0.0324(10) 0.0203(9) 0.0091(7) 0.0056(7) -0.0021(7)
C6 0.0143(8) 0.0231(9) 0.0144(8) 0.0055(7) 0.0018(6) 0.0025(6)
C7 0.0168(8) 0.0233(9) 0.0182(8) 0.0082(7) 0.0022(6) 0.0013(7)
C14 0.0178(8) 0.0150(8) 0.0179(8) 0.0058(6) 0.0033(6) 0.0024(6)
C15 0.0153(8) 0.0229(9) 0.0207(9) 0.0088(7) 0.0012(6) 0.0044(7)
C16 0.0228(9) 0.0256(9) 0.0220(9) 0.0114(7) 0.0053(7) 0.0096(7)
C27 0.0159(8) 0.0394(10) 0.0204(9) 0.0059(8) 0.0047(7) 0.0064(7)
C37 0.0207(9) 0.0216(9) 0.0162(8) 0.0055(7) 0.0031(7) 0.0015(7)
C38 0.0166(8) 0.0289(9) 0.0234(9) 0.0113(7) 0.0021(7) 0.0034(7)
C49 0.0162(8) 0.0278(9) 0.0212(9) 0.0072(7) 0.0077(7) 0.0029(7)
C50 0.0188(8) 0.0198(8) 0.0199(9) 0.0045(7) 0.0068(7) 0.0048(7)
C52 0.0301(10) 0.0388(11) 0.0156(9) 0.0110(8) 0.0063(7) 0.0053(8)
C54 0.0211(9) 0.0259(9) 0.0211(9) 0.0097(7) 0.0060(7) 0.0058(7)
C56 0.0239(9) 0.0323(9) 0.0225(9) 0.0081(7) 0.0055(7) 0.0128(7)
C58 0.0323(10) 0.0461(11) 0.0226(9) 0.0113(8) 0.0117(7) 0.0050(8)
C63 0.0418(10) 0.0756(14) 0.0205(9) 0.0258(9) 0.0063(7) 0.0122(9)
C68 0.0172(9) 0.0321(10) 0.0243(9) 0.0100(8) 0.0014(7) 0.0024(7)
O7 0.0301(7) 0.0295(7) 0.0332(7) 0.0073(6) 0.0112(5) 0.0097(5)
O8 0.0226(7) 0.0660(9) 0.0204(6) 0.0181(6) 0.0037(5) 0.0120(6)
O15 0.0232(6) 0.0413(7) 0.0173(6) 0.0125(5) 0.0082(5) 0.0085(5)
O16 0.0197(6) 0.0600(8) 0.0224(6) 0.0216(6) 0.0015(5) 0.0079(5)
O18 0.0516(8) 0.0393(8) 0.0539(8) 0.0310(7) 0.0238(7) 0.0128(6)
O1A 0.0201(6) 0.0832(10) 0.0247(7) 0.0268(7) 0.0063(5) 0.0072(6)
N4 0.0206(7) 0.0251(8) 0.0269(8) 0.0090(6) 0.0053(6) 0.0026(6)
C1 0.0177(8) 0.0326(10) 0.0148(8) 0.0062(7) 0.0022(6) 0.0002(7)
C4 0.0192(8) 0.0275(9) 0.0153(8) 0.0058(7) -0.0002(6) 0.0044(7)
C11 0.0132(8) 0.0302(9) 0.0134(8) 0.0059(7) 0.0018(6) 0.0050(7)
C20 0.0189(9) 0.0327(10) 0.0218(9) 0.0125(7) 0.0098(7) 0.0095(7)
C21 0.0214(9) 0.0298(9) 0.0200(9) 0.0095(7) 0.0044(7) 0.0065(7)
C23 0.0165(8) 0.0261(9) 0.0190(8) 0.0082(7) 0.0050(7) 0.0052(7)
C25 0.0158(8) 0.0315(10) 0.0222(9) 0.0103(7) 0.0041(7) 0.0091(7)
C26 0.0162(9) 0.0411(11) 0.0164(8) 0.0035(8) 0.0029(6) 0.0067(8)
C35 0.0319(9) 0.0639(12) 0.0253(9) 0.0260(9) -0.0018(7) 0.0055(8)
C39 0.0165(8) 0.0210(8) 0.0185(8) 0.0060(7) 0.0066(6) 0.0034(7)
C40 0.0242(9) 0.0318(10) 0.0211(9) 0.0054(7) 0.0021(7) 0.0122(7)
C41 0.0167(8) 0.0220(9) 0.0187(9) 0.0084(7) 0.0023(6) 0.0042(7)
C45 0.0217(9) 0.0251(9) 0.0161(8) 0.0105(7) 0.0038(7) 0.0058(7)
C51 0.0275(9) 0.0446(11) 0.0154(9) 0.0129(8) 0.0084(7) 0.0061(8)
C53 0.0202(9) 0.0278(9) 0.0214(9) 0.0095(7) 0.0082(7) 0.0079(7)
C62 0.0299(10) 0.0491(11) 0.0238(9) 0.0123(8) 0.0124(7) 0.0024(8)
C65 0.0178(8) 0.0266(9) 0.0185(9) 0.0092(7) 0.0030(7) 0.0041(7)

loop_
_atom_type_symbol
_atom_type_description
_atom_type_scat_dispersion_real
_atom_type_scat_dispersion_imag
_atom_type_scat_source
C C 0.0033 0.0016 'International Tables Vol C Tables 4.2.6.8 and 6.1.1.4'
H H 0.0000 0.0000 'International Tables Vol C Tables 4.2.6.8 and 6.1.1.4'
N N 0.0061 0.0033 'International Tables Vol C Tables 4.2.6.8 and 6.1.1.4'
O O 0.0106 0.0060 'International Tables Vol C Tables 4.2.6.8 and 6.1.1.4'

loop_
_geom_angle_atom_site_label_1
_geom_angle_atom_site_label_2
_geom_angle_atom_site_label_3
_geom_angle
C61 O6 C43 117.04(12)
C67 O9 C33 115.23(12)
O1 N2 C3 118.79(12)
O14 N2 O1 123.35(14)
O14 N2 C3 117.83(13)
C3 C2 H2 120.4
C30 C2 H2 120.4
C30 C2 C3 119.29(15)
C2 C3 N2 116.73(13)
C2 C3 C12 122.94(14)
C12 C3 N2 120.32(13)
C3 C12 C13 115.97(13)
C3 C12 C17 126.76(13)
C13 C12 C17 117.24(13)
C12 C13 H13 119.0
C34 C13 C12 121.95(15)
C34 C13 H13 119.0
C19 C17 C12 116.09(13)
C19 C17 C42 118.24(13)
C42 C17 C12 125.51(13)
C17 C19 H19 119.1
C55 C19 C17 121.79(14)
C55 C19 H19 119.1
C32 C29 H29 119.1
C32 C29 C42 121.80(14)
C42 C29 H29 119.1
C2 C30 H30 120.1
C2 C30 C34 119.85(14)
C34 C30 H30 120.1
C29 C32 H32 120.6
C29 C32 C55 118.85(13)
C55 C32 H32 120.6
O9 C33 H33A 109.5
O9 C33 H33B 109.5
O9 C33 H33C 109.5
H33A C33 H33B 109.5
H33A C33 H33C 109.5
H33B C33 H33C 109.5
C13 C34 H34 120.0
C30 C34 C13 119.99(14)
C30 C34 H34 120.0
C17 C42 C67 120.93(13)
C29 C42 C17 119.37(14)
C29 C42 C67 119.69(13)
O6 C43 H43A 110.4
O6 C43 H43B 110.4
O6 C43 C59 106.65(12)
H43A C43 H43B 108.6
C59 C43 H43A 110.4
C59 C43 H43B 110.4
C19 C55 C32 119.93(14)
C19 C55 C61 118.41(13)
C32 C55 C61 121.65(13)
C43 C59 H59A 109.5
C43 C59 H59B 109.5
C43 C59 H59C 109.5
H59A C59 H59B 109.5
H59A C59 H59C 109.5
H59B C59 H59C 109.5
O6 C61 C55 112.77(13)
O19 C61 O6 123.74(14)
O19 C61 C55 123.48(14)
O9 C67 C42 112.00(13)
O17 C67 O9 122.32(15)
O17 C67 C42 125.68(14)
C66 O11 C60 116.69(12)
C57 O12 C48 116.88(12)
O10 N1 C9 118.64(13)
O21 N1 O10 123.63(14)
O21 N1 C9 117.73(13)
C9 C8 H8 120.7
C31 C8 H8 120.7
C31 C8 C9 118.68(15)
C8 C9 N1 116.41(14)
C8 C9 C10 123.39(14)
C10 C9 N1 120.20(13)
C9 C10 C36 125.93(13)
C22 C10 C9 115.89(13)
C22 C10 C36 118.18(13)
C36 C18 H18 119.1
C47 C18 H18 119.1
C47 C18 C36 121.83(14)
C10 C22 H22 119.1
C44 C22 C10 121.70(15)
C44 C22 H22 119.1
C28 C24 H24 120.4
C47 C24 H24 120.4
C47 C24 C28 119.19(14)
C24 C28 H28 119.3
C24 C28 C46 121.35(14)
C46 C28 H28 119.3
C8 C31 H31 120.0
C44 C31 C8 119.98(14)
C44 C31 H31 120.0
C18 C36 C10 115.70(13)
C18 C36 C46 118.04(13)
C46 C36 C10 126.23(13)
C22 C44 H44 119.8
C31 C44 C22 120.34(15)
C31 C44 H44 119.8
C28 C46 C36 119.65(14)
C28 C46 C66 114.62(13)
C36 C46 C66 125.73(14)
C18 C47 C57 117.87(13)
C24 C47 C18 119.93(14)
C24 C47 C57 122.18(13)
O12 C48 H48A 110.4
O12 C48 H48B 110.4
O12 C48 C64 106.53(13)
H48A C48 H48B 108.6
C64 C48 H48A 110.4
C64 C48 H48B 110.4
O12 C57 C47 111.87(13)
O13 C57 O12 123.75(14)
O13 C57 C47 124.39(14)
O11 C60 H60A 109.5
O11 C60 H60B 109.5
O11 C60 H60C 109.5
H60A C60 H60B 109.5
H60A C60 H60C 109.5
H60B C60 H60C 109.5
C48 C64 H64A 109.5
C48 C64 H64B 109.5
C48 C64 H64C 109.5
H64A C64 H64B 109.5
H64A C64 H64C 109.5
H64B C64 H64C 109.5
O11 C66 C46 112.99(13)
O23 C66 O11 122.83(14)
O23 C66 C46 124.16(14)
C54 O4 C52 116.63(12)
C68 O3 C63 117.07(12)
O2 N3 C7 118.63(13)
O20 N3 O2 123.37(14)
O20 N3 C7 117.99(13)
C7 C5 H5 120.5
C27 C5 H5 120.5
C27 C5 C7 119.10(15)
C7 C6 C14 125.72(13)
C7 C6 C16 116.05(13)
C16 C6 C14 118.23(13)
C5 C7 N3 116.73(13)
C5 C7 C6 123.21(14)
C6 C7 N3 120.06(13)
C15 C14 C6 115.84(13)
C15 C14 C37 118.05(13)
C37 C14 C6 126.08(13)
C14 C15 H15 119.0
C50 C15 C14 122.02(14)
C50 C15 H15 119.0
C6 C16 H16 119.1
C56 C16 C6 121.73(15)
C56 C16 H16 119.1
C5 C27 H27 120.2
C5 C27 C56 119.59(14)
C56 C27 H27 120.2
C14 C37 C68 125.48(13)
C38 C37 C14 119.28(14)
C38 C37 C68 115.24(13)
C37 C38 H38 118.9
C49 C38 C37 122.11(14)
C49 C38 H38 118.9
C38 C49 H49 120.7
C38 C49 C50 118.67(14)
C50 C49 H49 120.7
C15 C50 C49 119.87(14)
C15 C50 C54 118.80(13)
C49 C50 C54 121.30(13)
O4 C52 H52A 110.2
O4 C52 H52B 110.2
O4 C52 C58 107.48(13)
H52A C52 H52B 108.5
C58 C52 H52A 110.2
C58 C52 H52B 110.2
O4 C54 C50 112.81(13)
O5 C54 O4 123.75(14)
O5 C54 C50 123.43(13)
C16 C56 C27 120.29(14)
C16 C56 H56 119.9
C27 C56 H56 119.9
C52 C58 H58A 109.5
C52 C58 H58B 109.5
C52 C58 H58C 109.5
H58A C58 H58B 109.5
H58A C58 H58C 109.5
H58B C58 H58C 109.5
O3 C63 H63A 109.5
O3 C63 H63B 109.5
O3 C63 H63C 109.5
H63A C63 H63B 109.5
H63A C63 H63C 109.5
H63B C63 H63C 109.5
O3 C68 C37 113.67(13)
O22 C68 O3 122.75(15)
O22 C68 C37 123.58(14)
C53 O15 C51 116.19(12)
C65 O16 C35 115.67(12)
O7 N4 C4 118.34(13)
O18 N4 O7 124.11(13)
O18 N4 C4 117.54(13)
C4 C1 H1 120.7
C26 C1 H1 120.7
C26 C1 C4 118.69(15)
C1 C4 N4 116.25(14)
C1 C4 C11 123.17(14)
C11 C4 N4 120.58(13)
C4 C11 C21 115.96(13)
C4 C11 C39 126.50(14)
C21 C11 C39 117.52(14)
C25 C20 H20 120.3
C45 C20 H20 120.3
C45 C20 C25 119.45(14)
C11 C21 H21 119.0
C40 C21 C11 121.98(15)
C40 C21 H21 119.0
C39 C23 H23 119.1
C39 C23 C45 121.78(14)
C45 C23 H23 119.1
C20 C25 H25 119.5
C20 C25 C41 121.09(14)
C41 C25 H25 119.5
C1 C26 H26 119.9
C40 C26 C1 120.25(14)
C40 C26 H26 119.9
O16 C35 H35A 109.5
O16 C35 H35B 109.5
O16 C35 H35C 109.5
H35A C35 H35B 109.5
H35A C35 H35C 109.5
H35B C35 H35C 109.5
C23 C39 C11 116.05(13)
C23 C39 C41 118.25(13)
C41 C39 C11 125.61(13)
C21 C40 H40 120.0
C26 C40 C21 119.94(15)
C26 C40 H40 120.0
C25 C41 C39 119.67(14)
C25 C41 C65 119.00(13)
C39 C41 C65 121.33(13)
C20 C45 C23 119.75(14)
C20 C45 C53 122.23(13)
C23 C45 C53 118.00(13)
O15 C51 H51A 110.3
O15 C51 H51B 110.3
O15 C51 C62 107.24(13)
H51A C51 H51B 108.5
C62 C51 H51A 110.3
C62 C51 H51B 110.3
O8 C53 O15 124.17(14)
O8 C53 C45 123.99(13)
O15 C53 C45 111.84(13)
C51 C62 H62A 109.5
C51 C62 H62B 109.5
C51 C62 H62C 109.5
H62A C62 H62B 109.5
H62A C62 H62C 109.5
H62B C62 H62C 109.5
O16 C65 C41 112.71(12)
O1A C65 O16 122.30(14)
O1A C65 C41 124.99(14)

loop_
_geom_bond_atom_site_label_1
_geom_bond_atom_site_label_2
_geom_bond_distance
O1 N2 1.2279(16)
O6 C43 1.4565(17)
O6 C61 1.3231(18)
O9 C33 1.4504(17)
O9 C67 1.3363(18)
O14 N2 1.2272(17)
O17 C67 1.1975(18)
O19 C61 1.2117(18)
N2 C3 1.4634(19)
C2 H2 0.9300
C2 C3 1.385(2)
C2 C30 1.377(2)
C3 C12 1.391(2)
C12 C13 1.397(2)
C12 C17 1.4949(19)
C13 H13 0.9300
C13 C34 1.385(2)
C17 C19 1.390(2)
C17 C42 1.414(2)
C19 H19 0.9300
C19 C55 1.387(2)
C29 H29 0.9300
C29 C32 1.384(2)
C29 C42 1.392(2)
C30 H30 0.9300
C30 C34 1.380(2)
C32 H32 0.9300
C32 C55 1.395(2)
C33 H33A 0.9600
C33 H33B 0.9600
C33 H33C 0.9600
C34 H34 0.9300
C42 C67 1.496(2)
C43 H43A 0.9700
C43 H43B 0.9700
C43 C59 1.494(2)
C55 C61 1.493(2)
C59 H59A 0.9600
C59 H59B 0.9600
C59 H59C 0.9600
O10 N1 1.2251(16)
O11 C60 1.4535(17)
O11 C66 1.3183(18)
O12 C48 1.4581(17)
O12 C57 1.3279(17)
O13 C57 1.2065(18)
O21 N1 1.2247(17)
O23 C66 1.1977(18)
N1 C9 1.4593(19)
C8 H8 0.9300
C8 C9 1.388(2)
C8 C31 1.380(2)
C9 C10 1.397(2)
C10 C22 1.396(2)
C10 C36 1.4946(19)
C18 H18 0.9300
C18 C36 1.392(2)
C18 C47 1.392(2)
C22 H22 0.9300
C22 C44 1.389(2)
C24 H24 0.9300
C24 C28 1.385(2)
C24 C47 1.384(2)
C28 H28 0.9300
C28 C46 1.400(2)
C31 H31 0.9300
C31 C44 1.381(2)
C36 C46 1.407(2)
C44 H44 0.9300
C46 C66 1.500(2)
C47 C57 1.492(2)
C48 H48A 0.9700
C48 H48B 0.9700
C48 C64 1.498(2)
C60 H60A 0.9600
C60 H60B 0.9600
C60 H60C 0.9600
C64 H64A 0.9600
C64 H64B 0.9600
C64 H64C 0.9600
O2 N3 1.2264(16)
O4 C52 1.4539(17)
O4 C54 1.3256(17)
O5 C54 1.2157(18)
O3 C63 1.4475(17)
O3 C68 1.3203(18)
O20 N3 1.2253(17)
O22 C68 1.2007(19)
N3 C7 1.4598(19)
C5 H5 0.9300
C5 C7 1.386(2)
C5 C27 1.378(2)
C6 C7 1.390(2)
C6 C14 1.4976(19)
C6 C16 1.3962(19)
C14 C15 1.390(2)
C14 C37 1.414(2)
C15 H15 0.9300
C15 C50 1.385(2)
C16 H16 0.9300
C16 C56 1.384(2)
C27 H27 0.9300
C27 C56 1.385(2)
C37 C38 1.392(2)
C37 C68 1.499(2)
C38 H38 0.9300
C38 C49 1.380(2)
C49 H49 0.9300
C49 C50 1.396(2)
C50 C54 1.490(2)
C52 H52A 0.9700
C52 H52B 0.9700
C52 C58 1.494(2)
C56 H56 0.9300
C58 H58A 0.9600
C58 H58B 0.9600
C58 H58C 0.9600
C63 H63A 0.9600
C63 H63B 0.9600
C63 H63C 0.9600
O7 N4 1.2261(16)
O8 C53 1.2075(18)
O15 C51 1.4575(17)
O15 C53 1.3292(17)
O16 C35 1.4472(17)
O16 C65 1.3331(18)
O18 N4 1.2226(17)
O1A C65 1.1941(18)
N4 C4 1.4667(19)
C1 H1 0.9300
C1 C4 1.389(2)
C1 C26 1.381(2)
C4 C11 1.393(2)
C11 C21 1.397(2)
C11 C39 1.4928(19)
C20 H20 0.9300
C20 C25 1.386(2)
C20 C45 1.384(2)
C21 H21 0.9300
C21 C40 1.386(2)
C23 H23 0.9300
C23 C39 1.389(2)
C23 C45 1.391(2)
C25 H25 0.9300
C25 C41 1.397(2)
C26 H26 0.9300
C26 C40 1.379(2)
C35 H35A 0.9600
C35 H35B 0.9600
C35 H35C 0.9600
C39 C41 1.406(2)
C40 H40 0.9300
C41 C65 1.497(2)
C45 C53 1.492(2)
C51 H51A 0.9700
C51 H51B 0.9700
C51 C62 1.496(2)
C62 H62A 0.9600
C62 H62B 0.9600
C62 H62C 0.9600

loop_
_geom_torsion_atom_site_label_1
_geom_torsion_atom_site_label_2
_geom_torsion_atom_site_label_3
_geom_torsion_atom_site_label_4
_geom_torsion
O1 N2 C3 C2 150.92(14)
O1 N2 C3 C12 -29.1(2)
O14 N2 C3 C2 -27.4(2)
O14 N2 C3 C12 152.57(15)
N2 C3 C12 C13 179.27(13)
N2 C3 C12 C17 1.4(2)
C2 C3 C12 C13 -0.7(2)
C2 C3 C12 C17 -178.62(14)
C2 C30 C34 C13 0.4(2)
C3 C2 C30 C34 -0.4(2)
C3 C12 C13 C34 0.7(2)
C3 C12 C17 C19 114.86(17)
C3 C12 C17 C42 -69.8(2)
C12 C13 C34 C30 -0.6(2)
C12 C17 C19 C55 177.06(13)
C12 C17 C42 C29 -175.74(14)
C12 C17 C42 C67 5.1(2)
C13 C12 C17 C19 -62.99(19)
C13 C12 C17 C42 112.37(17)
C17 C12 C13 C34 178.82(14)
C17 C19 C55 C32 -1.5(2)
C17 C19 C55 C61 177.47(14)
C17 C42 C67 O9 -170.15(14)
C17 C42 C67 O17 10.0(2)
C19 C17 C42 C29 -0.5(2)
C19 C17 C42 C67 -179.66(13)
C19 C55 C61 O6 175.00(13)
C19 C55 C61 O19 -6.1(2)
C29 C32 C55 C19 0.7(2)
C29 C32 C55 C61 -178.19(14)
C29 C42 C67 O9 10.7(2)
C29 C42 C67 O17 -169.20(15)
C30 C2 C3 N2 -179.43(13)
C30 C2 C3 C12 0.6(2)
C32 C29 C42 C17 -0.3(2)
C32 C29 C42 C67 178.95(14)
C32 C55 C61 O6 -6.1(2)
C32 C55 C61 O19 172.86(16)
C33 O9 C67 O17 -0.8(2)
C33 O9 C67 C42 179.31(13)
C42 C17 C19 C55 1.3(2)
C42 C29 C32 C55 0.1(2)
C43 O6 C61 O19 1.9(2)
C43 O6 C61 C55 -179.22(13)
C61 O6 C43 C59 -177.36(13)
O10 N1 C9 C8 144.64(15)
O10 N1 C9 C10 -35.5(2)
O21 N1 C9 C8 -34.8(2)
O21 N1 C9 C10 145.03(16)
N1 C9 C10 C22 178.77(13)
N1 C9 C10 C36 -0.5(2)
C8 C9 C10 C22 -1.4(2)
C8 C9 C10 C36 179.32(14)
C8 C31 C44 C22 -0.9(2)
C9 C8 C31 C44 0.0(2)
C9 C10 C22 C44 0.5(2)
C9 C10 C36 C18 116.92(17)
C9 C10 C36 C46 -65.1(2)
C10 C22 C44 C31 0.6(2)
C10 C36 C46 C28 -178.29(14)
C10 C36 C46 C66 1.9(3)
C18 C36 C46 C28 -0.4(2)
C18 C36 C46 C66 179.79(14)
C18 C47 C57 O12 174.79(13)
C18 C47 C57 O13 -5.2(2)
C22 C10 C36 C18 -62.33(19)
C22 C10 C36 C46 115.62(17)
C24 C28 C46 C36 0.6(2)
C24 C28 C46 C66 -179.54(14)
C24 C47 C57 O12 -6.8(2)
C24 C47 C57 O13 173.14(16)
C28 C24 C47 C18 0.5(2)
C28 C24 C47 C57 -177.86(14)
C28 C46 C66 O11 175.51(13)
C28 C46 C66 O23 -3.0(3)
C31 C8 C9 N1 -179.01(13)
C31 C8 C9 C10 1.2(2)
C36 C10 C22 C44 179.82(14)
C36 C18 C47 C24 -0.3(2)
C36 C18 C47 C57 178.13(14)
C36 C46 C66 O11 -4.7(2)
C36 C46 C66 O23 176.82(17)
C47 C18 C36 C10 178.35(13)
C47 C18 C36 C46 0.2(2)
C47 C24 C28 C46 -0.7(2)
C48 O12 C57 O13 0.9(2)
C48 O12 C57 C47 -179.07(13)
C57 O12 C48 C64 -176.86(13)
C60 O11 C66 O23 -1.1(3)
C60 O11 C66 C46 -179.68(14)
O2 N3 C7 C5 -144.38(15)
O2 N3 C7 C6 36.3(2)
O20 N3 C7 C5 34.4(2)
O20 N3 C7 C6 -144.85(16)
C5 C27 C56 C16 -0.1(2)
C6 C14 C15 C50 -178.56(13)
C6 C14 C37 C38 177.89(14)
C6 C14 C37 C68 -1.8(2)
C6 C16 C56 C27 0.0(2)
C7 C5 C27 C56 0.9(2)
C7 C6 C14 C15 -117.20(16)
C7 C6 C14 C37 65.2(2)
C7 C6 C16 C56 -0.8(2)
C14 C6 C7 N3 0.3(2)
C14 C6 C7 C5 -178.97(14)
C14 C6 C16 C56 179.83(14)
C14 C15 C50 C49 0.8(2)
C14 C15 C50 C54 -177.29(14)
C14 C37 C38 C49 0.0(2)
C14 C37 C68 O3 4.5(2)
C14 C37 C68 O22 -175.53(17)
C15 C14 C37 C38 0.3(2)
C15 C14 C37 C68 -179.31(14)
C15 C50 C54 O4 -171.96(13)
C15 C50 C54 O5 8.4(2)
C16 C6 C7 N3 -179.06(13)
C16 C6 C7 C5 1.7(2)
C16 C6 C14 C15 62.12(19)
C16 C6 C14 C37 -115.48(17)
C27 C5 C7 N3 178.93(13)
C27 C5 C7 C6 -1.8(2)
C37 C14 C15 C50 -0.8(2)
C37 C38 C49 C50 0.0(2)
C38 C37 C68 O3 -175.14(13)
C38 C37 C68 O22 4.8(3)
C38 C49 C50 C15 -0.4(2)
C38 C49 C50 C54 177.65(14)
C49 C50 C54 O4 10.0(2)
C49 C50 C54 O5 -169.69(15)
C52 O4 C54 O5 1.3(2)
C52 O4 C54 C50 -178.39(13)
C54 O4 C52 C58 -176.62(13)
C63 O3 C68 O22 -0.4(3)
C63 O3 C68 C37 179.57(14)
C68 C37 C38 C49 179.72(14)
O7 N4 C4 C1 150.88(14)
O7 N4 C4 C11 -29.0(2)
O18 N4 C4 C1 -28.2(2)
O18 N4 C4 C11 151.95(15)
N4 C4 C11 C21 179.37(13)
N4 C4 C11 C39 1.0(2)
C1 C4 C11 C21 -0.5(2)
C1 C4 C11 C39 -178.84(14)
C1 C26 C40 C21 -0.2(2)
C4 C1 C26 C40 0.2(2)
C4 C11 C21 C40 0.4(2)
C4 C11 C39 C23 114.05(17)
C4 C11 C39 C41 -69.5(2)
C11 C21 C40 C26 -0.1(2)
C11 C39 C41 C25 -175.92(14)
C11 C39 C41 C65 4.8(2)
C20 C25 C41 C39 -0.3(2)
C20 C25 C41 C65 178.94(14)
C20 C45 C53 O8 170.21(16)
C20 C45 C53 O15 -9.6(2)
C21 C11 C39 C23 -64.29(19)
C21 C11 C39 C41 112.14(17)
C23 C39 C41 C25 0.4(2)
C23 C39 C41 C65 -178.81(14)
C23 C45 C53 O8 -8.2(2)
C23 C45 C53 O15 172.07(13)
C25 C20 C45 C23 1.0(2)
C25 C20 C45 C53 -177.38(14)
C25 C41 C65 O16 10.4(2)
C25 C41 C65 O1A -170.06(16)
C26 C1 C4 N4 -179.64(13)
C26 C1 C4 C11 0.2(2)
C35 O16 C65 O1A 0.2(2)
C35 O16 C65 C41 179.80(13)
C39 C11 C21 C40 178.92(14)
C39 C23 C45 C20 -0.9(2)
C39 C23 C45 C53 177.54(14)
C39 C41 C65 O16 -170.34(14)
C39 C41 C65 O1A 9.2(3)
C45 C20 C25 C41 -0.4(2)
C45 C23 C39 C11 176.87(14)
C45 C23 C39 C41 0.2(2)
C51 O15 C53 O8 -1.2(2)
C51 O15 C53 C45 178.59(13)
C53 O15 C51 C62 176.41(13)
